data_1544763
loop_
_publ_author_name
'Zhang, Lingling'
'Xia, Yan'
'Li, Dongfeng'
'Hou, Ruibin'

_publ_section_title
;
 Dimethyl 4,4'-(dimethylsilanediyl)dibenzoate
;
_journal_coeditor_code HB4082
_journal_issue 12
_journal_name_full IUCrData
_journal_page_first x161887
_journal_paper_doi 10.1107/S2414314616018873
_journal_volume 1
_journal_year 2016
_chemical_formula_iupac 'C18 H20 O4 Si'
_chemical_formula_moiety 'C18 H20 O4 Si'
_chemical_formula_sum 'C18 H20 O4 Si'
_chemical_formula_weight 328.43
_chemical_name_systematic
;
Dimethyl 4,4'-(dimethylsilanediyl)dibenzoate
;
_space_group_IT_number 15
_symmetry_cell_setting monoclinic
_symmetry_space_group_name_Hall '-C 2yc'
_symmetry_space_group_name_H-M 'C 1 2/c 1'
_atom_sites_solution_hydrogens geom
_atom_sites_solution_primary direct
_atom_sites_solution_secondary difmap
_audit_creation_method SHELXL-97
_cell_angle_alpha 90.00
_cell_angle_beta 117.79(3)
_cell_angle_gamma 90.00
_cell_formula_units_Z 4
_cell_length_a 15.869(3)
_cell_length_b 9.991(2)
_cell_length_c 12.328(3)
_cell_measurement_reflns_used 7030
_cell_measurement_temperature 296(2)
_cell_measurement_theta_max 27.54
_cell_measurement_theta_min 3.51
_cell_volume 1729.1(8)
_computing_cell_refinement
;
RAPID-AUTO (Rigaku, 1998)
;
_computing_data_collection
;
RAPID-AUTO (Rigaku, 1998)
;
_computing_data_reduction
;
CrystalStructure (Rigaku/MSC and Rigaku, 2002)
;
_computing_molecular_graphics
;
SHELXTL (Sheldrick, 2008)
;
_computing_publication_material
;
SHELXL97 (Sheldrick, 2008)
;
_computing_structure_refinement
;
SHELXL97 (Sheldrick, 2008)
;
_computing_structure_solution
;
SHELXS97 (Sheldrick, 2008)
;
_diffrn_ambient_temperature 296(2)
_diffrn_measured_fraction_theta_full 0.995
_diffrn_measured_fraction_theta_max 0.995
_diffrn_measurement_device_type 'Rigaku R-AXIS RAPID CCD'
_diffrn_measurement_method '\w scans'
_diffrn_radiation_monochromator graphite
_diffrn_radiation_source 'fine-focus sealed tube'
_diffrn_radiation_type MoK\a
_diffrn_radiation_wavelength 0.71073
_diffrn_reflns_av_R_equivalents 0.0269
_diffrn_reflns_av_sigmaI/netI 0.0235
_diffrn_reflns_limit_h_max 17
_diffrn_reflns_limit_h_min -20
_diffrn_reflns_limit_k_max 12
_diffrn_reflns_limit_k_min -12
_diffrn_reflns_limit_l_max 16
_diffrn_reflns_limit_l_min -15
_diffrn_reflns_number 8251
_diffrn_reflns_theta_full 27.48
_diffrn_reflns_theta_max 27.48
_diffrn_reflns_theta_min 3.50
_exptl_absorpt_coefficient_mu 0.153
_exptl_absorpt_correction_T_max 0.9736
_exptl_absorpt_correction_T_min 0.9478
_exptl_absorpt_correction_type multi-scan
_exptl_absorpt_process_details
;
(RAPID-AUTO; Rigaku, 1998)
;
_exptl_crystal_colour colorless
_exptl_crystal_density_diffrn 1.262
_exptl_crystal_density_method 'not measured'
_exptl_crystal_description block
_exptl_crystal_F_000 696
_exptl_crystal_size_max 0.36
_exptl_crystal_size_mid 0.35
_exptl_crystal_size_min 0.18
_refine_diff_density_max 0.341
_refine_diff_density_min -0.150
_refine_ls_extinction_method none
_refine_ls_goodness_of_fit_ref 1.055
_refine_ls_hydrogen_treatment constr
_refine_ls_matrix_type full
_refine_ls_number_parameters 107
_refine_ls_number_reflns 1974
_refine_ls_number_restraints 0
_refine_ls_restrained_S_all 1.055
_refine_ls_R_factor_all 0.0502
_refine_ls_R_factor_gt 0.0436
_refine_ls_shift/su_max 0.010
_refine_ls_shift/su_mean 0.000
_refine_ls_structure_factor_coef Fsqd
_refine_ls_weighting_details 'calc w=1/[\s^2^(Fo^2^)+(0.0867P)^2^+0.2156P] where P=(Fo^2^+2Fc^2^)/3'
_refine_ls_weighting_scheme calc
_refine_ls_wR_factor_gt 0.1255
_refine_ls_wR_factor_ref 0.1300
_reflns_number_gt 1647
_reflns_number_total 1974
_reflns_threshold_expression I>2\s(I)
_cod_data_source_file hb4082sup1.cif
_cod_data_source_block I
_cod_original_cell_volume 1729.1(6)
_cod_original_sg_symbol_H-M 'C 2/c'
_cod_database_code 1544763

loop_
_symmetry_equiv_pos_as_xyz
'x, y, z'
'-x, y, -z+1/2'
'x+1/2, y+1/2, z'
'-x+1/2, y+1/2, -z+1/2'
'-x, -y, -z'
'x, -y, z-1/2'
'-x+1/2, -y+1/2, -z'
'x+1/2, -y+1/2, z-1/2'

loop_
_atom_site_type_symbol
_atom_site_label
_atom_site_fract_x
_atom_site_fract_y
_atom_site_fract_z
_atom_site_U_iso_or_equiv
_atom_site_adp_type
_atom_site_calc_flag
_atom_site_refinement_flags
_atom_site_occupancy
_atom_site_symmetry_multiplicity
C C1 0.54323(13) 0.86561(16) 1.16029(15) 0.0529(4) Uani d . 1 1
H H1A 0.4953 0.9300 1.1125 0.079 Uiso calc R 1 1
H H1B 0.5560 0.8090 1.1068 0.079 Uiso calc R 1 1
H H1C 0.6005 0.9113 1.2155 0.079 Uiso calc R 1 1
C C2 0.40084(10) 0.64788(13) 1.14363(12) 0.0378(3) Uani d . 1 1
C C3 0.41296(11) 0.56740(17) 1.05964(16) 0.0522(4) Uani d . 1 1
H H3 0.4702 0.5715 1.0562 0.063 Uiso calc R 1 1
C C4 0.34246(11) 0.48152(17) 0.98120(15) 0.0513(4) Uani d . 1 1
H H4 0.3521 0.4303 0.9249 0.062 Uiso calc R 1 1
C C5 0.25723(9) 0.47202(14) 0.98686(13) 0.0400(3) Uani d . 1 1
C C6 0.24381(11) 0.54968(16) 1.07046(15) 0.0487(4) Uani d . 1 1
H H6 0.1871 0.5434 1.0752 0.058 Uiso calc R 1 1
C C7 0.31455(11) 0.63684(16) 1.14723(14) 0.0470(4) Uani d . 1 1
H H7 0.3042 0.6891 1.2023 0.056 Uiso calc R 1 1
C C8 0.17949(10) 0.37917(15) 0.90651(13) 0.0437(4) Uani d . 1 1
C C9 0.12150(13) 0.23692(19) 0.73424(17) 0.0623(5) Uani d . 1 1
H H9A 0.1119 0.1643 0.7783 0.094 Uiso calc R 1 1
H H9B 0.1401 0.2020 0.6761 0.094 Uiso calc R 1 1
H H9C 0.0633 0.2866 0.6918 0.094 Uiso calc R 1 1
O O1 0.19538(8) 0.32396(12) 0.81941(11) 0.0559(3) Uani d . 1 1
O O2 0.10978(9) 0.35693(14) 0.91819(12) 0.0667(4) Uani d . 1 1
Si Si1 0.5000 0.76151(5) 1.2500 0.0378(2) Uani d S 1 2

loop_
_atom_site_aniso_label
_atom_site_aniso_U_11
_atom_site_aniso_U_22
_atom_site_aniso_U_33
_atom_site_aniso_U_12
_atom_site_aniso_U_13
_atom_site_aniso_U_23
C1 0.0619(10) 0.0484(8) 0.0529(9) -0.0023(7) 0.0306(8) 0.0075(7)
C2 0.0385(7) 0.0404(7) 0.0336(6) 0.0032(5) 0.0160(5) 0.0029(5)
C3 0.0419(8) 0.0650(10) 0.0570(9) -0.0078(7) 0.0292(7) -0.0168(7)
C4 0.0490(8) 0.0608(9) 0.0518(9) -0.0065(7) 0.0301(7) -0.0167(7)
C5 0.0361(7) 0.0427(7) 0.0376(7) 0.0020(5) 0.0140(5) 0.0029(5)
C6 0.0376(7) 0.0605(9) 0.0518(9) -0.0015(6) 0.0241(7) -0.0045(7)
C7 0.0466(8) 0.0536(8) 0.0454(8) 0.0013(6) 0.0253(7) -0.0074(6)
C8 0.0385(7) 0.0453(8) 0.0424(8) 0.0021(5) 0.0148(6) 0.0022(6)
C9 0.0545(10) 0.0659(11) 0.0546(10) -0.0100(8) 0.0153(8) -0.0173(8)
O1 0.0473(6) 0.0658(7) 0.0525(7) -0.0100(5) 0.0215(5) -0.0177(5)
O2 0.0516(7) 0.0819(9) 0.0720(9) -0.0195(6) 0.0333(6) -0.0199(7)
Si1 0.0413(3) 0.0377(3) 0.0356(3) 0.000 0.0188(2) 0.000

loop_
_atom_type_symbol
_atom_type_description
_atom_type_scat_dispersion_real
_atom_type_scat_dispersion_imag
_atom_type_scat_source
C C 0.0033 0.0016 'International Tables Vol C Tables 4.2.6.8 and 6.1.1.4'
H H 0.0000 0.0000 'International Tables Vol C Tables 4.2.6.8 and 6.1.1.4'
O O 0.0106 0.0060 'International Tables Vol C Tables 4.2.6.8 and 6.1.1.4'
Si Si 0.0817 0.0704 'International Tables Vol C Tables 4.2.6.8 and 6.1.1.4'

loop_
_geom_angle_atom_site_label_1
_geom_angle_atom_site_label_2
_geom_angle_atom_site_label_3
_geom_angle_site_symmetry_1
_geom_angle_site_symmetry_3
_geom_angle
Si1 C1 H1A . . 109.5
Si1 C1 H1B . . 109.5
H1A C1 H1B . . 109.5
Si1 C1 H1C . . 109.5
H1A C1 H1C . . 109.5
H1B C1 H1C . . 109.5
C3 C2 C7 . . 117.11(13)
C3 C2 Si1 . . 120.29(11)
C7 C2 Si1 . . 122.57(11)
C4 C3 C2 . . 122.03(14)
C4 C3 H3 . . 119.0
C2 C3 H3 . . 119.0
C3 C4 C5 . . 119.74(14)
C3 C4 H4 . . 120.1
C5 C4 H4 . . 120.1
C6 C5 C4 . . 119.38(14)
C6 C5 C8 . . 118.47(13)
C4 C5 C8 . . 122.15(14)
C5 C6 C7 . . 120.25(14)
C5 C6 H6 . . 119.9
C7 C6 H6 . . 119.9
C6 C7 C2 . . 121.47(14)
C6 C7 H7 . . 119.3
C2 C7 H7 . . 119.3
O2 C8 O1 . . 123.46(14)
O2 C8 C5 . . 123.95(14)
O1 C8 C5 . . 112.59(13)
O1 C9 H9A . . 109.5
O1 C9 H9B . . 109.5
H9A C9 H9B . . 109.5
O1 C9 H9C . . 109.5
H9A C9 H9C . . 109.5
H9B C9 H9C . . 109.5
C8 O1 C9 . . 116.16(13)
C1 Si1 C1 2_657 . 112.26(11)
C1 Si1 C2 2_657 . 109.23(7)
C1 Si1 C2 . . 109.96(7)
C1 Si1 C2 2_657 2_657 109.96(7)
C1 Si1 C2 . 2_657 109.23(7)
C2 Si1 C2 . 2_657 106.02(9)

loop_
_geom_bond_atom_site_label_1
_geom_bond_atom_site_label_2
_geom_bond_site_symmetry_2
_geom_bond_distance
C1 Si1 . 1.8662(16)
C1 H1A . 0.9600
C1 H1B . 0.9600
C1 H1C . 0.9600
C2 C3 . 1.393(2)
C2 C7 . 1.395(2)
C2 Si1 . 1.8869(15)
C3 C4 . 1.383(2)
C3 H3 . 0.9300
C4 C5 . 1.390(2)
C4 H4 . 0.9300
C5 C6 . 1.383(2)
C5 C8 . 1.491(2)
C6 C7 . 1.387(2)
C6 H6 . 0.9300
C7 H7 . 0.9300
C8 O2 . 1.2009(19)
C8 O1 . 1.3318(19)
C9 O1 . 1.4440(19)
C9 H9A . 0.9600
C9 H9B . 0.9600
C9 H9C . 0.9600
Si1 C1 2_657 1.8662(16)
Si1 C2 2_657 1.8869(15)

loop_
_geom_hbond_atom_site_label_D
_geom_hbond_atom_site_label_H
_geom_hbond_atom_site_label_A
_geom_hbond_site_symmetry_A
_geom_hbond_distance_DH
_geom_hbond_distance_HA
_geom_hbond_distance_DA
_geom_hbond_angle_DHA
C1 H1A O2 7_567 0.96 2.62 3.511(2) 154
C9 H9C O2 2_556 0.96 2.53 3.465(3) 164

loop_
_geom_torsion_atom_site_label_1
_geom_torsion_atom_site_label_2
_geom_torsion_atom_site_label_3
_geom_torsion_atom_site_label_4
_geom_torsion_site_symmetry_4
_geom_torsion
C7 C2 C3 C4 . 1.1(2)
Si1 C2 C3 C4 . 179.15(13)
C2 C3 C4 C5 . -1.3(3)
C3 C4 C5 C6 . 0.5(2)
C3 C4 C5 C8 . -178.70(15)
C4 C5 C6 C7 . 0.5(2)
C8 C5 C6 C7 . 179.71(14)
C5 C6 C7 C2 . -0.7(2)
C3 C2 C7 C6 . -0.1(2)
Si1 C2 C7 C6 . -178.09(12)
C6 C5 C8 O2 . -8.1(2)
C4 C5 C8 O2 . 171.12(16)
C6 C5 C8 O1 . 171.45(13)
C4 C5 C8 O1 . -9.3(2)
O2 C8 O1 C9 . 2.1(2)
C5 C8 O1 C9 . -177.48(13)
C3 C2 Si1 C1 2_657 174.94(12)
C7 C2 Si1 C1 2_657 -7.11(14)
C3 C2 Si1 C1 . 51.33(14)
C7 C2 Si1 C1 . -130.71(13)
C3 C2 Si1 C2 2_657 -66.63(12)
C7 C2 Si1 C2 2_657 111.33(13)

_cod_database_fobs_code 1544763
